data_7235863
loop_
_publ_author_name
'Chen, Zhijie'
'Adil, Karim'
'Weseli\'nski, \/Lukasz J.'
'Belmabkhout, Youssef'
'Eddaoudi, Mohamed'

_publ_section_title
;
 A supermolecular building layer approach for gas separation and storage
 applications: the eea and rtl MOF platforms for CO2 capture and
 hydrocarbon separation
;
_journal_issue 12
_journal_name_full 'Journal of Materials Chemistry A'
_journal_page_first 6276
_journal_paper_doi 10.1039/C4TA07115H
_journal_volume 3
_journal_year 2015
_chemical_formula_moiety ' C84 H38.92 Cu6 N12 O30, 2.922(H) '
_chemical_formula_sum 'C84 H41.84 Cu6 N12 O30'
_chemical_formula_weight 2080.37
_space_group_IT_number 167
_space_group_name_Hall '-R 3 2"c'
_space_group_name_H-M_alt 'R -3 c :H'
_symmetry_cell_setting hexagonal
_symmetry_space_group_name_Hall '-R 3 2"c'
_symmetry_space_group_name_H-M 'R -3 c :H'
_atom_sites_solution_hydrogens geom
_atom_sites_solution_primary direct
_atom_sites_solution_secondary difmap
_audit_creation_method SHELXL-97
_audit_update_record
;
2015-01-21 deposited with the CCDC.
2015-02-20 downloaded from the CCDC.
;
_cell_angle_alpha 90.00
_cell_angle_beta 90.00
_cell_angle_gamma 120.00
_cell_formula_units_Z 6
_cell_length_a 18.295(5)
_cell_length_b 18.295(5)
_cell_length_c 69.430(18)
_cell_measurement_temperature 150(2)
_cell_volume 20125(9)
_computing_cell_refinement 'SAINT-Plus (Bruker, 2007)'
_computing_data_collection 'APEX2 (Bruker, 2007)'
_computing_data_reduction 'SAINT-Plus (Bruker, 2007)'
_computing_molecular_graphics 'DIAMOND (Brandenburg, 2009)'
_computing_publication_material 'SHELXTL (Sheldrick, 2008)'
_computing_structure_refinement 'SHELXTL (Sheldrick, 2008)'
_computing_structure_solution 'SHELXTL (Sheldrick, 2008)'
_diffrn_ambient_temperature 150(2)
_diffrn_measured_fraction_theta_full 0.986
_diffrn_measured_fraction_theta_max 0.986
_diffrn_measurement_device_type ' BRUKER ApexII X8'
_diffrn_measurement_method '\w scans'
_diffrn_radiation_monochromator mirror
_diffrn_radiation_source 'ImuS microsource'
_diffrn_radiation_type CuK\a
_diffrn_radiation_wavelength 1.54178
_diffrn_reflns_av_R_equivalents 0.0000
_diffrn_reflns_av_sigmaI/netI 0.0941
_diffrn_reflns_limit_h_max 0
_diffrn_reflns_limit_h_min -18
_diffrn_reflns_limit_k_max 21
_diffrn_reflns_limit_k_min 0
_diffrn_reflns_limit_l_max 82
_diffrn_reflns_limit_l_min 0
_diffrn_reflns_number 3893
_diffrn_reflns_theta_full 66.33
_diffrn_reflns_theta_max 66.33
_diffrn_reflns_theta_min 3.07
_exptl_absorpt_coefficient_mu 1.538
_exptl_absorpt_correction_T_max 0.7528
_exptl_absorpt_correction_T_min 0.5915
_exptl_absorpt_correction_type multi-scan
_exptl_absorpt_process_details
;
(SADABS; Sheldrick, 1996)
;
_exptl_crystal_colour blue
_exptl_crystal_density_diffrn 1.030
_exptl_crystal_density_method 'not measured'
_exptl_crystal_description fragment
_exptl_crystal_F_000 6263
_exptl_crystal_size_max 0.07
_exptl_crystal_size_mid 0.04
_exptl_crystal_size_min 0.02
_platon_squeeze_details
; 
 Refinement of F^2^ against ALL reflections.  The weighted R-factor wR and 
 goodness of fit S are based on F^2^, conventional R-factors R are based 
 on F, with F set to zero for negative F^2^. The threshold expression of 
 F^2^ > 2sigma(F^2^) is used only for calculating R-factors(gt) etc. and is 
 not relevant to the choice of reflections for refinement.  R-factors based 
 on F^2^ are statistically about twice as large as those based on F, and R- 
 factors based on ALL data will be even larger. 
;
_refine_diff_density_max 1.517
_refine_diff_density_min -0.489
_refine_diff_density_rms 0.112
_refine_ls_extinction_method none
_refine_ls_goodness_of_fit_ref 0.965
_refine_ls_hydrogen_treatment mixed
_refine_ls_matrix_type full
_refine_ls_number_parameters 212
_refine_ls_number_reflns 3893
_refine_ls_number_restraints 42
_refine_ls_restrained_S_all 0.964
_refine_ls_R_factor_all 0.1014
_refine_ls_R_factor_gt 0.0707
_refine_ls_shift/su_max 0.002
_refine_ls_shift/su_mean 0.000
_refine_ls_structure_factor_coef Fsqd
_refine_ls_weighting_details 'calc w=1/[\s^2^(Fo^2^)+(0.1266P)^2^+0.1311P] where P=(Fo^2^+2Fc^2^)/3'
_refine_ls_weighting_scheme calc
_refine_ls_wR_factor_gt 0.1907
_refine_ls_wR_factor_ref 0.2066
_reflns_number_gt 2457
_reflns_number_total 3893
_reflns_threshold_expression >2sigma(I)
_cod_data_source_file c4ta07115h2.cif
_cod_data_source_block eea-MOF-5_Prof.Eddaoudi_KAUST
_cod_depositor_comments
;
The following automatic conversions were performed:

data item '_symmetry_cell_setting' value ' hexagonal ' was changed to
'hexagonal' in accordance with the
/home/saulius/struct/COD-crude-data/automatic-downloads/DataCite-retrospective/RSC/depositions/lib/dictionaries/cif_core.dic
dictionary named 'cif_core.dic' version 2.4.2 last updated on
2011-04-26.

Automatic conversion script
Id: cif_fix_values 6909 2019-04-08 15:41:33Z antanas 
;
_cod_original_cell_volume 20124(10)
_cod_original_sg_symbol_Hall ' -R 3 2"c '
_cod_original_sg_symbol_H-M ' R -3 c '
_cod_database_code 7235863

loop_
_symmetry_equiv_pos_as_xyz
'x, y, z'
'-y, x-y, z'
'-x+y, -x, z'
'y, x, -z+1/2'
'x-y, -y, -z+1/2'
'-x, -x+y, -z+1/2'
'x+2/3, y+1/3, z+1/3'
'-y+2/3, x-y+1/3, z+1/3'
'-x+y+2/3, -x+1/3, z+1/3'
'y+2/3, x+1/3, -z+5/6'
'x-y+2/3, -y+1/3, -z+5/6'
'-x+2/3, -x+y+1/3, -z+5/6'
'x+1/3, y+2/3, z+2/3'
'-y+1/3, x-y+2/3, z+2/3'
'-x+y+1/3, -x+2/3, z+2/3'
'y+1/3, x+2/3, -z+7/6'
'x-y+1/3, -y+2/3, -z+7/6'
'-x+1/3, -x+y+2/3, -z+7/6'
'-x, -y, -z'
'y, -x+y, -z'
'x-y, x, -z'
'-y, -x, z-1/2'
'-x+y, y, z-1/2'
'x, x-y, z-1/2'
'-x+2/3, -y+1/3, -z+1/3'
'y+2/3, -x+y+1/3, -z+1/3'
'x-y+2/3, x+1/3, -z+1/3'
'-y+2/3, -x+1/3, z-1/6'
'-x+y+2/3, y+1/3, z-1/6'
'x+2/3, x-y+1/3, z-1/6'
'-x+1/3, -y+2/3, -z+2/3'
'y+1/3, -x+y+2/3, -z+2/3'
'x-y+1/3, x+2/3, -z+2/3'
'-y+1/3, -x+2/3, z+1/6'
'-x+y+1/3, y+2/3, z+1/6'
'x+1/3, x-y+2/3, z+1/6'

loop_
_atom_site_label
_atom_site_type_symbol
_atom_site_fract_x
_atom_site_fract_y
_atom_site_fract_z
_atom_site_U_iso_or_equiv
_atom_site_adp_type
_atom_site_occupancy
_atom_site_symmetry_multiplicity
_atom_site_calc_flag
_atom_site_refinement_flags
_atom_site_disorder_assembly
_atom_site_disorder_group
Cu1 Cu 0.17208(4) 0.78837(4) 0.068098(10) 0.0305(3) Uani 1 1 d . . .
O2 O 0.1281(3) 0.6832(2) 0.08181(5) 0.0442(9) Uani 1 1 d . . .
O4 O 0.2120(3) 0.9002(2) 0.05768(6) 0.0529(11) Uani 1 1 d . . .
O1 O 0.2760(3) 0.8339(3) 0.08334(6) 0.0568(12) Uani 1 1 d . . .
O3 O 0.0572(2) 0.7550(3) 0.05826(5) 0.0451(9) Uani 1 1 d . . .
C1 C 0.2028(4) 0.9535(4) 0.06689(9) 0.0491(15) Uani 1 1 d . . .
C2 C 0.0962(4) 0.4683(4) 0.10848(9) 0.0528(16) Uani 1 1 d . . .
C3 C 0.1114(4) 0.5437(4) 0.09977(9) 0.0455(14) Uani 1 1 d . . .
H3 H 0.1426 0.5619 0.0885 0.068 Uiso 1 1 calc R . .
C4 C 0.0798(4) 0.5906(4) 0.10806(8) 0.0441(13) Uani 1 1 d . . .
C5 C 0.1003(3) 0.6725(3) 0.09872(7) 0.0350(12) Uani 1 1 d . . .
C6 C 0.0330(4) 0.5638(4) 0.12495(9) 0.0539(16) Uani 1 1 d . . .
H6 H 0.0126 0.5964 0.1305 0.081 Uiso 1 1 calc R . .
C7 C 0.0165(5) 0.4888(4) 0.13346(10) 0.0592(18) Uani 1 1 d . . .
C8 C 0.0496(5) 0.4424(4) 0.12531(10) 0.0625(19) Uani 1 1 d . . .
H8 H 0.0404 0.3929 0.1313 0.094 Uiso 1 1 calc R . .
N2 N -0.0336(5) 0.4590(4) 0.15041(10) 0.080(2) Uani 1 1 d . . .
C9A C -0.0711(10) 0.4808(11) 0.1592(2) 0.069(3) Uani 0.487(5) 1 d PU . 1
O5A O -0.0466(10) 0.5605(10) 0.15978(16) 0.115(4) Uani 0.487(5) 1 d PU . 1
C9B C -0.0798(9) 0.3834(11) 0.15698(19) 0.069(3) Uani 0.513(5) 1 d PU . 2
O5B O -0.0880(10) 0.3132(9) 0.14862(16) 0.115(4) Uani 0.513(5) 1 d PU . 2
C10A C 0.2081(11) 0.6776(11) 0.0073(2) 0.058(3) Uani 0.487(5) 1 d PU . 1
H10A H 0.2113 0.6566 -0.0046 0.087 Uiso 0.487(5) 1 calc PR . 1
C11A C 0.2127(8) 0.7566(9) 0.00872(16) 0.046(2) Uani 0.487(5) 1 d PU . 1
C10B C 0.1712(11) 0.6298(11) 0.0112(2) 0.058(3) Uani 0.513(5) 1 d PU . 2
H10B H 0.1553 0.5893 0.0016 0.087 Uiso 0.487(5) 1 calc PR . 2
C11B C 0.1664(8) 0.7036(8) 0.00925(15) 0.046(2) Uani 0.513(5) 1 d PU . 2
C12 C 0.1973(6) 0.6244(6) 0.02631(11) 0.079(2) Uani 1 1 d U . .
H12 H 0.1872 0.5692 0.0263 0.118 Uiso 1 1 calc R . 1
C13 C 0.2047(4) 0.6693(4) 0.04252(8) 0.0479(14) Uani 1 1 d U . .
H13 H 0.2128 0.6495 0.0542 0.072 Uiso 1 1 calc R . .
N1 N 0.2011(3) 0.7395(3) 0.04253(6) 0.0386(10) Uani 1 1 d U . .
C14 C 0.1928(6) 0.7669(6) 0.02575(9) 0.083(3) Uani 1 1 d U . .
H14 H 0.1676 0.8002 0.0263 0.125 Uiso 1 1 calc R A 1

loop_
_atom_site_aniso_label
_atom_site_aniso_U_11
_atom_site_aniso_U_22
_atom_site_aniso_U_33
_atom_site_aniso_U_23
_atom_site_aniso_U_13
_atom_site_aniso_U_12
Cu1 0.0335(4) 0.0305(4) 0.0321(4) -0.0017(3) 0.0019(3) 0.0195(3)
O2 0.065(3) 0.043(2) 0.035(2) 0.0045(16) 0.0085(18) 0.035(2)
O4 0.075(3) 0.033(2) 0.056(2) 0.0036(18) 0.028(2) 0.031(2)
O1 0.035(2) 0.080(3) 0.061(3) -0.030(2) -0.0071(18) 0.034(2)
O3 0.043(2) 0.061(3) 0.042(2) -0.0144(18) -0.0072(16) 0.034(2)
C1 0.058(4) 0.032(3) 0.059(4) 0.003(3) 0.016(3) 0.024(3)
C2 0.069(4) 0.042(3) 0.060(4) 0.017(3) 0.027(3) 0.037(3)
C3 0.057(4) 0.035(3) 0.052(3) 0.011(2) 0.018(3) 0.029(3)
C4 0.058(4) 0.041(3) 0.043(3) 0.010(2) 0.012(3) 0.033(3)
C5 0.037(3) 0.035(3) 0.043(3) 0.002(2) -0.001(2) 0.025(2)
C6 0.070(4) 0.054(4) 0.058(4) 0.014(3) 0.025(3) 0.046(3)
C7 0.078(5) 0.059(4) 0.061(4) 0.023(3) 0.033(3) 0.049(4)
C8 0.074(5) 0.058(4) 0.072(4) 0.027(3) 0.033(4) 0.045(4)
N2 0.095(5) 0.085(5) 0.090(5) 0.058(4) 0.066(4) 0.067(4)
C9A 0.067(6) 0.092(6) 0.044(5) 0.027(5) 0.016(5) 0.038(6)
O5A 0.131(8) 0.105(6) 0.056(5) 0.002(4) 0.044(5) 0.019(6)
C9B 0.067(6) 0.092(6) 0.044(5) 0.027(5) 0.016(5) 0.038(6)
O5B 0.131(8) 0.105(6) 0.056(5) 0.002(4) 0.044(5) 0.019(6)
C10A 0.074(9) 0.076(8) 0.038(6) -0.012(6) -0.006(6) 0.047(8)
C11A 0.051(6) 0.048(5) 0.033(4) -0.001(4) -0.012(4) 0.020(4)
C10B 0.074(9) 0.076(8) 0.038(6) -0.012(6) -0.006(6) 0.047(8)
C11B 0.051(6) 0.048(5) 0.033(4) -0.001(4) -0.012(4) 0.020(4)
C12 0.096(6) 0.094(6) 0.071(5) -0.030(4) -0.008(4) 0.067(5)
C13 0.065(4) 0.050(4) 0.044(3) -0.006(2) -0.003(3) 0.040(3)
N1 0.050(3) 0.054(3) 0.028(2) 0.0024(19) 0.0008(19) 0.039(2)
C14 0.143(8) 0.143(8) 0.039(3) 0.031(4) 0.027(4) 0.128(7)

loop_
_atom_type_symbol
_atom_type_description
_atom_type_scat_dispersion_real
_atom_type_scat_dispersion_imag
_atom_type_scat_source
C C 0.0181 0.0091 'International Tables Vol C Tables 4.2.6.8 and 6.1.1.4'
H H 0.0000 0.0000 'International Tables Vol C Tables 4.2.6.8 and 6.1.1.4'
N N 0.0311 0.0180 'International Tables Vol C Tables 4.2.6.8 and 6.1.1.4'
O O 0.0492 0.0322 'International Tables Vol C Tables 4.2.6.8 and 6.1.1.4'
Cu Cu -1.9646 0.5888 'International Tables Vol C Tables 4.2.6.8 and 6.1.1.4'

loop_
_geom_angle_atom_site_label_1
_geom_angle_atom_site_label_2
_geom_angle_atom_site_label_3
_geom_angle
_geom_angle_site_symmetry_1
_geom_angle_site_symmetry_3
O2 Cu1 O4 171.49(15) . .
O2 Cu1 O1 89.4(2) . .
O4 Cu1 O1 88.9(2) . .
O2 Cu1 O3 90.78(18) . .
O4 Cu1 O3 88.74(19) . .
O1 Cu1 O3 164.81(16) . .
O2 Cu1 N1 93.38(16) . .
O4 Cu1 N1 95.13(17) . .
O1 Cu1 N1 103.36(16) . .
O3 Cu1 N1 91.79(16) . .
O2 Cu1 Cu1 84.76(11) . 16_454
O4 Cu1 Cu1 86.75(11) . 16_454
O1 Cu1 Cu1 81.59(12) . 16_454
O3 Cu1 Cu1 83.30(11) . 16_454
N1 Cu1 Cu1 174.72(13) . 16_454
C5 O2 Cu1 123.5(3) . .
C1 O4 Cu1 120.6(4) . .
C1 O1 Cu1 124.6(4) 16_454 .
C5 O3 Cu1 121.8(3) 16_454 .
O4 C1 O1 126.4(5) . 16_454
O4 C1 C2 117.4(5) . 18_554
O1 C1 C2 116.1(5) 16_454 18_554
C8 C2 C3 119.2(5) . .
C8 C2 C1 120.6(5) . 18_544
C3 C2 C1 120.2(5) . 18_544
C4 C3 C2 119.6(5) . .
C3 C4 C6 120.7(5) . .
C3 C4 C5 118.0(5) . .
C6 C4 C5 121.3(5) . .
O2 C5 O3 126.2(5) . 16_454
O2 C5 C4 116.1(4) . .
O3 C5 C4 117.7(5) 16_454 .
C7 C6 C4 120.0(5) . .
C6 C7 C8 119.2(6) . .
C6 C7 N2 120.8(5) . .
C8 C7 N2 119.9(5) . .
C2 C8 C7 121.2(6) . .
C9A N2 C9B 90.0(11) . .
C9A N2 C7 134.6(9) . .
C9B N2 C7 130.8(9) . .
N2 C9A O5A 119.0(14) . .
N2 C9A C11A 115.9(15) . 35_445
O5A C9A C11A 120.4(14) . 35_445
N2 C9B O5B 124.8(11) . .
N2 C9B C11B 119.0(13) . 35_445
O5B C9B C11B 116.2(12) . 35_445
C11A C10A C12 119.8(12) . .
C14 C11A C10A 109.8(12) . .
C14 C11A C9A 120.8(12) . 29_455
C10A C11A C9A 127.8(12) . 29_455
C12 C10B C11B 113.1(13) . .
C10B C11B C14 120.6(10) . .
C10B C11B C9B 118.2(12) . 29_455
C14 C11B C9B 121.1(11) . 29_455
C10B C12 C13 127.4(11) . .
C10B C12 C10A 30.9(10) . .
C13 C12 C10A 111.8(9) . .
N1 C13 C12 123.4(6) . .
C14 N1 C13 116.4(5) . .
C14 N1 Cu1 118.2(4) . .
C13 N1 Cu1 122.9(4) . .
C11A C14 N1 132.2(8) . .
C11A C14 C11B 36.8(7) . .
N1 C14 C11B 115.6(8) . .

loop_
_geom_bond_atom_site_label_1
_geom_bond_atom_site_label_2
_geom_bond_distance
_geom_bond_site_symmetry_2
Cu1 O2 1.925(4) .
Cu1 O4 1.937(4) .
Cu1 O1 1.961(4) .
Cu1 O3 1.993(4) .
Cu1 N1 2.170(4) .
Cu1 Cu1 2.6500(14) 16_454
O2 C5 1.255(6) .
O4 C1 1.245(7) .
O1 C1 1.279(7) 16_454
O3 C5 1.261(6) 16_454
C1 O1 1.279(7) 16_454
C1 C2 1.488(8) 18_554
C2 C8 1.382(9) .
C2 C3 1.400(8) .
C2 C1 1.488(8) 18_544
C3 C4 1.377(8) .
C4 C6 1.389(8) .
C4 C5 1.499(7) .
C5 O3 1.261(6) 16_454
C6 C7 1.383(9) .
C7 C8 1.386(9) .
C7 N2 1.422(8) .
N2 C9A 1.129(18) .
N2 C9B 1.291(16) .
C9A O5A 1.30(2) .
C9A C11A 1.506(18) 35_445
C9B O5B 1.35(2) .
C9B C11B 1.547(17) 35_445
C10A C11A 1.41(2) .
C10A C12 1.591(19) .
C11A C14 1.279(14) .
C11A C9A 1.506(18) 29_455
C10B C12 1.176(16) .
C10B C11B 1.40(2) .
C11B C14 1.526(15) .
C11B C9B 1.547(17) 29_455
C12 C13 1.360(9) .
C13 N1 1.319(7) .
N1 C14 1.307(7) .

loop_
_platon_squeeze_void_nr
_platon_squeeze_void_average_x
_platon_squeeze_void_average_y
_platon_squeeze_void_average_z
_platon_squeeze_void_volume
_platon_squeeze_void_count_electrons
_platon_squeeze_void_content
1 0.000 0.000 0.000 522 114 ' '
2 0.006 0.484 0.001 6201 1792 ' '
3 0.000 0.000 0.500 522 114 ' '
4 0.333 0.667 0.167 520 114 ' '
5 0.333 0.667 0.667 520 114 ' '
6 0.667 0.333 0.333 520 114 ' '
7 0.667 0.333 0.833 520 114 ' '
